data_7130194
loop_
_publ_author_name
'Lan, Yuanqi'
'Yan, Qi'
'Zhang, Xinyuan'
'Yao, Wenjiao'
'Wang, Chenchen'
'Lee, Chun-Sing'
'Lightfoot, Philip'
'Tang, Yongbing'

_publ_section_title
;
 Perovskite-derived structure modulation in the iron sulfate family
;
_journal_name_full 'Chemical Communications'
_journal_paper_doi 10.1039/D2CC02242G
_journal_year 2022
_chemical_formula_sum 'Fe2 H4 Na6 O26 S6'
_chemical_formula_weight 862.03
_space_group_crystal_system monoclinic
_space_group_IT_number 14
_space_group_name_Hall '-P 2yn'
_space_group_name_H-M_alt 'P 1 21/n 1'
_atom_sites_solution_hydrogens difmap
_audit_creation_method SHELXL-2018/3
_audit_update_record
;
2020-09-11 deposited with the CCDC.	2022-05-20 downloaded from the CCDC.
;
_cell_angle_alpha 90
_cell_angle_beta 90.442(3)
_cell_angle_gamma 90
_cell_formula_units_Z 2
_cell_length_a 9.1253(7)
_cell_length_b 8.8443(7)
_cell_length_c 12.6798(11)
_cell_measurement_reflns_used 2365
_cell_measurement_temperature 293(2)
_cell_measurement_theta_max 27.4
_cell_measurement_theta_min 2.5
_cell_volume 1023.32(14)
_computing_structure_refinement 'SHELXL-2018/3 (Sheldrick, 2018)'
_computing_structure_solution 'SHELXT 2018/2 (Sheldrick, 2018)'
_diffrn_ambient_temperature 293(2)
_diffrn_detector_area_resol_mean 13.6612
_diffrn_measured_fraction_theta_full 0.971
_diffrn_measured_fraction_theta_max 0.968
_diffrn_measurement_device_type 'Rigaku Mercury2'
_diffrn_measurement_method 'profile sata from \w scan'
_diffrn_radiation_type MoK\a
_diffrn_radiation_wavelength 0.71073
_diffrn_reflns_av_R_equivalents 0.0838
_diffrn_reflns_av_unetI/netI 0.1134
_diffrn_reflns_Laue_measured_fraction_full 0.971
_diffrn_reflns_Laue_measured_fraction_max 0.968
_diffrn_reflns_limit_h_max 11
_diffrn_reflns_limit_h_min -8
_diffrn_reflns_limit_k_max 11
_diffrn_reflns_limit_k_min -7
_diffrn_reflns_limit_l_max 16
_diffrn_reflns_limit_l_min -12
_diffrn_reflns_number 6381
_diffrn_reflns_point_group_measured_fraction_full 0.971
_diffrn_reflns_point_group_measured_fraction_max 0.968
_diffrn_reflns_theta_full 25.242
_diffrn_reflns_theta_max 27.851
_diffrn_reflns_theta_min 2.740
_diffrn_source 'sealed tube'
_exptl_absorpt_coefficient_mu 2.290
_exptl_absorpt_correction_T_max 0.7456
_exptl_absorpt_correction_T_min 0.6514
_exptl_absorpt_correction_type multi-scan
_exptl_absorpt_process_details
;
 SADABS 2016/2: Krause, L., Herbst-Irmer, R., Sheldrick G.M. & Stalke D.,
 J. Appl. Cryst. 48 (2015) 3-10
;
_exptl_crystal_colour yellow
_exptl_crystal_density_diffrn 2.798
_exptl_crystal_description BLOCK
_exptl_crystal_F_000 852
_exptl_crystal_size_max 0.500
_exptl_crystal_size_mid 0.300
_exptl_crystal_size_min 0.300
_refine_diff_density_max 0.743
_refine_diff_density_min -0.996
_refine_diff_density_rms 0.201
_refine_ls_extinction_method none
_refine_ls_goodness_of_fit_ref 1.093
_refine_ls_hydrogen_treatment refxyz
_refine_ls_matrix_type full
_refine_ls_number_parameters 192
_refine_ls_number_reflns 2365
_refine_ls_number_restraints 3
_refine_ls_restrained_S_all 1.092
_refine_ls_R_factor_all 0.1147
_refine_ls_R_factor_gt 0.0613
_refine_ls_shift/su_max 0.002
_refine_ls_shift/su_mean 0.000
_refine_ls_structure_factor_coef Fsqd
_refine_ls_weighting_details 'w=1/[\s^2^(Fo^2^)+(0.0371P)^2^+1.4687P] where P=(Fo^2^+2Fc^2^)/3'
_refine_ls_weighting_scheme calc
_refine_ls_wR_factor_gt 0.1091
_refine_ls_wR_factor_ref 0.1358
_reflns_Friedel_coverage 0.000
_reflns_number_gt 1528
_reflns_number_total 2365
_reflns_threshold_expression 'I > 2\s(I)'
_cod_data_source_file d2cc02242g2.cif
_cod_data_source_block shelx
_cod_original_sg_symbol_H-M 'P 21/n'
_cod_database_code 7130194
_shelx_shelxl_version_number 2018/3
_shelx_space_group_comment
;
The symmetry employed for this shelxl refinement is uniquely defined
by the following loop, which should always be used as a source of
symmetry information in preference to the above space-group names.
They are only intended as comments.
;
_shelx_estimated_absorpt_t_min 0.394
_shelx_estimated_absorpt_t_max 0.547

loop_
_space_group_symop_operation_xyz
'x, y, z'
'-x+1/2, y+1/2, -z+1/2'
'-x, -y, -z'
'x-1/2, -y-1/2, z-1/2'

loop_
_atom_site_label
_atom_site_type_symbol
_atom_site_fract_x
_atom_site_fract_y
_atom_site_fract_z
_atom_site_U_iso_or_equiv
_atom_site_adp_type
_atom_site_occupancy
_atom_site_site_symmetry_order
_atom_site_calc_flag
_atom_site_refinement_flags_posn
_atom_site_refinement_flags_adp
_atom_site_refinement_flags_occupancy
_atom_site_disorder_assembly
_atom_site_disorder_group
Fe1 Fe 0.500000 0.000000 0.500000 0.0101(10) Uani 1 2 d S . P . .
Fe2 Fe 1.000000 0.500000 0.500000 0.0103(10) Uani 1 2 d S . P . .
S1 S 0.30898(18) 0.30924(18) 0.49362(13) 0.0129(10) Uani 1 1 d . . . . .
S2 S 0.92856(18) 0.54380(19) 0.25124(13) 0.0125(10) Uani 1 1 d . . . . .
S3 S 0.77910(18) 0.21675(18) 0.55177(14) 0.0136(10) Uani 1 1 d . . . . .
Na1 Na 0.3813(3) 0.6245(3) 0.6315(2) 0.0201(12) Uani 1 1 d . . . . .
Na2 Na 1.1179(3) 0.0782(3) 0.6093(2) 0.0237(12) Uani 1 1 d . . . . .
Na3 Na 0.2686(3) 0.5064(3) 0.2509(2) 0.0281(12) Uani 1 1 d . . . . .
O1 O 1.0246(5) 0.5120(5) 0.1583(3) 0.0143(14) Uani 1 1 d . . . . .
O2 O 0.8322(5) 0.3517(5) 0.4925(3) 0.0147(14) Uani 1 1 d . . . . .
O3 O 0.1461(5) 0.3281(5) 0.5058(3) 0.0147(14) Uani 1 1 d . . . . .
O4 O 0.3297(5) 0.1412(5) 0.5077(4) 0.0157(14) Uani 1 1 d . . . . .
O5 O 1.0179(5) 0.4872(5) 0.3433(3) 0.0136(14) Uani 1 1 d . . . . .
O6 O 0.9064(6) 0.7049(5) 0.2622(4) 0.0220(15) Uani 1 1 d . . . . .
O7 O 0.6424(5) 0.1727(5) 0.4914(4) 0.0145(14) Uani 1 1 d . . . . .
O8 O 0.3545(6) 0.3560(5) 0.3895(4) 0.0223(15) Uani 1 1 d . . . . .
O9 O 0.3873(6) 0.3860(5) 0.5765(4) 0.0257(16) Uani 1 1 d . . . . .
O10 O 0.7953(5) 0.4581(6) 0.2433(4) 0.0230(16) Uani 1 1 d . . . . .
O11 O 0.8840(5) 0.0954(5) 0.5438(4) 0.0276(17) Uani 1 1 d . . . . .
O12 O 0.7458(6) 0.2535(6) 0.6598(4) 0.0277(16) Uani 1 1 d . . . . .
O13 O 1.0024(6) -0.1253(6) 0.7072(4) 0.0305(17) Uani 1 1 d D . . . .
H1 H 1.026(9) -0.190(6) 0.753(4) 0.037 Uiso 1 1 d D U . . .
H2 H 0.988(9) -0.035(3) 0.691(5) 0.037 Uiso 1 1 d D U . . .

loop_
_atom_site_aniso_label
_atom_site_aniso_U_11
_atom_site_aniso_U_22
_atom_site_aniso_U_33
_atom_site_aniso_U_23
_atom_site_aniso_U_13
_atom_site_aniso_U_12
Fe1 0.0090(11) 0.0090(11) 0.0122(12) -0.0004(5) -0.0009(5) -0.0005(6)
Fe2 0.0085(11) 0.0102(11) 0.0121(12) -0.0001(5) 0.0000(5) 0.0005(6)
S1 0.0105(13) 0.0108(12) 0.0172(13) 0.0005(7) 0.0011(7) 0.0016(7)
S2 0.0116(13) 0.0158(13) 0.0100(12) 0.0004(7) 0.0003(7) 0.0014(7)
S3 0.0115(13) 0.0117(12) 0.0176(13) 0.0020(7) -0.0035(7) -0.0019(7)
Na1 0.0227(19) 0.0175(17) 0.0200(18) -0.0031(12) 0.0002(13) -0.0013(12)
Na2 0.0183(19) 0.0307(19) 0.0222(19) 0.0039(13) -0.0013(13) 0.0001(13)
Na3 0.0199(19) 0.0322(19) 0.032(2) -0.0014(15) -0.0024(14) 0.0022(14)
O1 0.017(3) 0.021(3) 0.005(2) 0.003(2) 0.0011(19) 0.005(2)
O2 0.014(3) 0.016(3) 0.014(3) 0.004(2) 0.000(2) -0.005(2)
O3 0.009(3) 0.016(3) 0.019(3) 0.004(2) 0.002(2) 0.005(2)
O4 0.015(3) 0.011(2) 0.022(3) 0.003(2) 0.002(2) 0.005(2)
O5 0.016(3) 0.017(3) 0.007(2) 0.001(2) -0.0034(19) -0.001(2)
O6 0.035(3) 0.015(3) 0.015(3) 0.000(2) 0.004(2) 0.010(2)
O7 0.007(2) 0.016(3) 0.021(3) 0.000(2) -0.003(2) -0.003(2)
O8 0.026(3) 0.023(3) 0.019(3) 0.012(2) 0.006(2) 0.005(2)
O9 0.028(3) 0.018(3) 0.030(3) -0.007(2) -0.011(3) 0.002(2)
O10 0.014(3) 0.040(3) 0.015(3) -0.003(2) 0.003(2) -0.009(2)
O11 0.012(3) 0.014(3) 0.056(4) -0.001(2) -0.008(3) 0.005(2)
O12 0.032(3) 0.037(3) 0.014(3) 0.000(2) 0.004(2) -0.020(3)
O13 0.029(3) 0.025(3) 0.037(4) 0.016(3) 0.001(3) 0.001(3)

loop_
_atom_type_symbol
_atom_type_description
_atom_type_scat_dispersion_real
_atom_type_scat_dispersion_imag
_atom_type_scat_source
Na Na 0.0362 0.0249 'International Tables Vol C Tables 4.2.6.8 and 6.1.1.4'
Fe Fe 0.3463 0.8444 'International Tables Vol C Tables 4.2.6.8 and 6.1.1.4'
S S 0.1246 0.1234 'International Tables Vol C Tables 4.2.6.8 and 6.1.1.4'
O O 0.0106 0.0060 'International Tables Vol C Tables 4.2.6.8 and 6.1.1.4'
H H 0.0000 0.0000 'International Tables Vol C Tables 4.2.6.8 and 6.1.1.4'

loop_
_geom_angle_atom_site_label_1
_geom_angle_atom_site_label_2
_geom_angle_atom_site_label_3
_geom_angle
_geom_angle_site_symmetry_1
_geom_angle_site_symmetry_3
_geom_angle_publ_flag
O4 Fe1 O4 180.0(3) 3_656 . ?
O4 Fe1 O7 88.20(18) 3_656 . ?
O4 Fe1 O7 91.80(18) . . ?
O4 Fe1 O7 91.80(18) 3_656 3_656 ?
O4 Fe1 O7 88.20(18) . 3_656 ?
O7 Fe1 O7 180.0 . 3_656 ?
O4 Fe1 O1 86.30(18) 3_656 4_566 ?
O4 Fe1 O1 93.70(18) . 4_566 ?
O7 Fe1 O1 91.53(18) . 4_566 ?
O7 Fe1 O1 88.47(18) 3_656 4_566 ?
O4 Fe1 O1 93.70(18) 3_656 2_645 ?
O4 Fe1 O1 86.30(18) . 2_645 ?
O7 Fe1 O1 88.47(18) . 2_645 ?
O7 Fe1 O1 91.53(18) 3_656 2_645 ?
O1 Fe1 O1 180.0 4_566 2_645 ?
O5 Fe2 O5 180.0(2) . 3_766 ?
O5 Fe2 O2 89.09(18) . . ?
O5 Fe2 O2 90.91(18) 3_766 . ?
O5 Fe2 O2 90.91(18) . 3_766 ?
O5 Fe2 O2 89.10(18) 3_766 3_766 ?
O2 Fe2 O2 180.00(18) . 3_766 ?
O5 Fe2 O3 86.24(18) . 1_655 ?
O5 Fe2 O3 93.76(18) 3_766 1_655 ?
O2 Fe2 O3 90.74(18) . 1_655 ?
O2 Fe2 O3 89.26(18) 3_766 1_655 ?
O5 Fe2 O3 93.76(18) . 3_666 ?
O5 Fe2 O3 86.24(18) 3_766 3_666 ?
O2 Fe2 O3 89.26(18) . 3_666 ?
O2 Fe2 O3 90.74(18) 3_766 3_666 ?
O3 Fe2 O3 180.0 1_655 3_666 ?
O9 S1 O8 112.8(3) . . ?
O9 S1 O3 111.0(3) . . ?
O8 S1 O3 110.6(3) . . ?
O9 S1 O4 108.5(3) . . ?
O8 S1 O4 110.7(3) . . ?
O3 S1 O4 102.7(3) . . ?
O9 S1 Na2 104.2(2) . 1_455 ?
O8 S1 Na2 142.6(2) . 1_455 ?
O3 S1 Na2 57.27(18) . 1_455 ?
O4 S1 Na2 50.1(2) . 1_455 ?
O9 S1 Na1 81.1(2) . 3_666 ?
O8 S1 Na1 42.2(2) . 3_666 ?
O3 S1 Na1 151.48(19) . 3_666 ?
O4 S1 Na1 97.2(2) . 3_666 ?
Na2 S1 Na1 147.07(9) 1_455 3_666 ?
O9 S1 Na1 29.7(2) . . ?
O8 S1 Na1 100.5(2) . . ?
O3 S1 Na1 92.57(19) . . ?
O4 S1 Na1 137.16(19) . . ?
Na2 S1 Na1 114.50(9) 1_455 . ?
Na1 S1 Na1 86.42(8) 3_666 . ?
O10 S2 O6 114.1(3) . . ?
O10 S2 O1 110.2(3) . . ?
O6 S2 O1 110.1(3) . . ?
O10 S2 O5 109.4(3) . . ?
O6 S2 O5 109.2(3) . . ?
O1 S2 O5 103.4(3) . . ?
O10 S2 Na3 141.8(2) . 1_655 ?
O6 S2 Na3 104.2(2) . 1_655 ?
O1 S2 Na3 52.59(17) . 1_655 ?
O5 S2 Na3 55.5(2) . 1_655 ?
O10 S2 Na1 109.1(2) . 4_675 ?
O6 S2 Na1 32.63(19) . 4_675 ?
O1 S2 Na1 83.20(18) . 4_675 ?
O5 S2 Na1 135.60(19) . 4_675 ?
Na3 S2 Na1 102.60(9) 1_655 4_675 ?
O12 S3 O11 112.3(3) . . ?
O12 S3 O2 111.7(3) . . ?
O11 S3 O2 110.0(3) . . ?
O12 S3 O7 111.1(3) . . ?
O11 S3 O7 108.6(3) . . ?
O2 S3 O7 102.8(2) . . ?
O12 S3 Na1 120.8(2) . 3_666 ?
O11 S3 Na1 126.8(2) . 3_666 ?
O2 S3 Na1 53.80(17) . 3_666 ?
O7 S3 Na1 49.34(18) . 3_666 ?
O12 S3 Na3 51.9(2) . 4_666 ?
O11 S3 Na3 67.7(2) . 4_666 ?
O2 S3 Na3 154.15(18) . 4_666 ?
O7 S3 Na3 102.15(19) . 4_666 ?
Na1 S3 Na3 149.20(9) 3_666 4_666 ?
O9 Na1 O6 149.8(2) . 4_576 ?
O9 Na1 O10 86.4(2) . 3_666 ?
O6 Na1 O10 77.3(2) 4_576 3_666 ?
O9 Na1 O7 120.7(2) . 3_666 ?
O6 Na1 O7 89.16(18) 4_576 3_666 ?
O10 Na1 O7 127.4(2) 3_666 3_666 ?
O9 Na1 O8 90.3(2) . 3_666 ?
O6 Na1 O8 86.4(2) 4_576 3_666 ?
O10 Na1 O8 140.31(19) 3_666 3_666 ?
O7 Na1 O8 87.70(18) 3_666 3_666 ?
O9 Na1 O2 84.46(17) . 3_666 ?
O6 Na1 O2 118.7(2) 4_576 3_666 ?
O10 Na1 O2 85.25(17) 3_666 3_666 ?
O7 Na1 O2 57.32(15) 3_666 3_666 ?
O8 Na1 O2 133.8(2) 3_666 3_666 ?
O9 Na1 S3 102.05(15) . 3_666 ?
O6 Na1 S3 107.18(15) 4_576 3_666 ?
O10 Na1 S3 108.82(15) 3_666 3_666 ?
O7 Na1 S3 28.69(11) 3_666 3_666 ?
O8 Na1 S3 110.54(15) 3_666 3_666 ?
O2 Na1 S3 28.78(11) 3_666 3_666 ?
O9 Na1 S1 89.67(17) . 3_666 ?
O6 Na1 S1 98.75(16) 4_576 3_666 ?
O10 Na1 S1 163.47(16) 3_666 3_666 ?
O7 Na1 S1 68.05(14) 3_666 3_666 ?
O8 Na1 S1 23.53(11) 3_666 3_666 ?
O2 Na1 S1 110.35(14) 3_666 3_666 ?
S3 Na1 S1 87.70(8) 3_666 3_666 ?
O9 Na1 Na2 101.20(17) . 2_656 ?
O6 Na1 Na2 49.69(14) 4_576 2_656 ?
O10 Na1 Na2 45.43(12) 3_666 2_656 ?
O7 Na1 Na2 137.83(16) 3_666 2_656 ?
O8 Na1 Na2 97.05(14) 3_666 2_656 ?
O2 Na1 Na2 129.03(16) 3_666 2_656 ?
S3 Na1 Na2 143.48(12) 3_666 2_656 ?
S1 Na1 Na2 120.21(9) 3_666 2_656 ?
O9 Na1 S2 167.39(16) . 4_576 ?
O6 Na1 S2 20.27(12) 4_576 4_576 ?
O10 Na1 S2 93.00(15) 3_666 4_576 ?
O7 Na1 S2 69.28(12) 3_666 4_576 ?
O8 Na1 S2 82.10(14) 3_666 4_576 ?
O2 Na1 S2 108.06(14) 3_666 4_576 ?
S3 Na1 S2 90.09(8) 3_666 4_576 ?
S1 Na1 S2 87.39(8) 3_666 4_576 ?
Na2 Na1 S2 69.96(8) 2_656 4_576 ?
O9 Na1 S1 18.67(12) . . ?
O6 Na1 S1 163.60(17) 4_576 . ?
O10 Na1 S1 87.78(14) 3_666 . ?
O7 Na1 S1 105.53(14) 3_666 . ?
O8 Na1 S1 101.12(15) 3_666 . ?
O2 Na1 S1 65.99(12) 3_666 . ?
S3 Na1 S1 83.97(7) 3_666 . ?
S1 Na1 S1 93.58(8) 3_666 . ?
Na2 Na1 S1 114.42(10) 2_656 . ?
S2 Na1 S1 173.93(10) 4_576 . ?
O9 Na1 Na3 78.82(15) . 3_666 ?
O6 Na1 Na3 80.25(15) 4_576 3_666 ?
O10 Na1 Na3 102.81(15) 3_666 3_666 ?
O7 Na1 Na3 124.90(16) 3_666 3_666 ?
O8 Na1 Na3 38.14(12) 3_666 3_666 ?
O2 Na1 Na3 160.83(15) 3_666 3_666 ?
S3 Na1 Na3 148.36(12) 3_666 3_666 ?
S1 Na1 Na3 60.66(7) 3_666 3_666 ?
Na2 Na1 Na3 64.30(8) 2_656 3_666 ?
S2 Na1 Na3 89.06(8) 4_576 3_666 ?
S1 Na1 Na3 96.64(8) . 3_666 ?
O11 Na2 O10 154.5(2) . 4_666 ?
O11 Na2 O4 122.9(2) . 1_655 ?
O10 Na2 O4 82.35(18) 4_666 1_655 ?
O11 Na2 O13 80.1(2) . . ?
O10 Na2 O13 80.2(2) 4_666 . ?
O4 Na2 O13 143.2(2) 1_655 . ?
O11 Na2 O11 75.8(2) . 3_756 ?
O10 Na2 O11 118.7(2) 4_666 3_756 ?
O4 Na2 O11 73.93(19) 1_655 3_756 ?
O13 Na2 O11 86.6(2) . 3_756 ?
O11 Na2 O6 95.6(2) . 3_766 ?
O10 Na2 O6 72.68(18) 4_666 3_766 ?
O4 Na2 O6 104.20(19) 1_655 3_766 ?
O13 Na2 O6 101.1(2) . 3_766 ?
O11 Na2 O6 167.48(19) 3_756 3_766 ?
O11 Na2 O3 81.68(18) . 1_655 ?
O10 Na2 O3 114.31(19) 4_666 1_655 ?
O4 Na2 O3 56.24(15) 1_655 1_655 ?
O13 Na2 O3 159.7(2) . 1_655 ?
O11 Na2 O3 97.58(18) 3_756 1_655 ?
O6 Na2 O3 71.83(16) 3_766 1_655 ?
O11 Na2 S1 108.31(17) . 1_655 ?
O10 Na2 S1 92.61(16) 4_666 1_655 ?
O4 Na2 S1 28.87(11) 1_655 1_655 ?
O13 Na2 S1 170.99(18) . 1_655 ?
O11 Na2 S1 92.21(16) 3_756 1_655 ?
O6 Na2 S1 81.71(14) 3_766 1_655 ?
O3 Na2 S1 29.32(11) 1_655 1_655 ?
O11 Na2 Na1 110.30(19) . 2_646 ?
O10 Na2 Na1 46.07(14) 4_666 2_646 ?
O4 Na2 Na1 120.61(14) 1_655 2_646 ?
O13 Na2 Na1 65.33(16) . 2_646 ?
O11 Na2 Na1 148.77(17) 3_756 2_646 ?
O6 Na2 Na1 42.78(12) 3_766 2_646 ?
O3 Na2 Na1 113.52(14) 1_655 2_646 ?
S1 Na2 Na1 113.29(10) 1_655 2_646 ?
O11 Na2 Na3 52.61(16) . 4_666 ?
O10 Na2 Na3 102.10(16) 4_666 4_666 ?
O4 Na2 Na3 175.41(15) 1_655 4_666 ?
O13 Na2 Na3 39.97(15) . 4_666 ?
O11 Na2 Na3 104.54(16) 3_756 4_666 ?
O6 Na2 Na3 76.33(15) 3_766 4_666 ?
O3 Na2 Na3 120.19(15) 1_655 4_666 ?
S1 Na2 Na3 148.37(11) 1_655 4_666 ?
Na1 Na2 Na3 62.91(8) 2_646 4_666 ?
O11 Na2 Na2 39.66(14) . 3_756 ?
O10 Na2 Na2 150.0(2) 4_666 3_756 ?
O4 Na2 Na2 98.53(16) 1_655 3_756 ?
O13 Na2 Na2 81.73(16) . 3_756 ?
O11 Na2 Na2 36.18(12) 3_756 3_756 ?
O6 Na2 Na2 134.59(17) 3_766 3_756 ?
O3 Na2 Na2 89.93(14) 1_655 3_756 ?
S1 Na2 Na2 102.51(12) 1_655 3_756 ?
Na1 Na2 Na2 140.72(15) 2_646 3_756 ?
Na3 Na2 Na2 78.20(10) 4_666 3_756 ?
O8 Na3 O12 99.6(2) . 3_666 ?
O8 Na3 O13 97.3(2) . 4_565 ?
O12 Na3 O13 77.2(2) 3_666 4_565 ?
O8 Na3 O1 130.9(2) . 1_455 ?
O12 Na3 O1 98.69(19) 3_666 1_455 ?
O13 Na3 O1 131.1(2) 4_565 1_455 ?
O8 Na3 O12 81.64(18) . 4_565 ?
O12 Na3 O12 172.11(14) 3_666 4_565 ?
O13 Na3 O12 110.4(2) 4_565 4_565 ?
O1 Na3 O12 74.92(16) 1_455 4_565 ?
O8 Na3 O5 85.09(19) . 1_455 ?
O12 Na3 O5 78.05(18) 3_666 1_455 ?
O13 Na3 O5 155.2(2) 4_565 1_455 ?
O1 Na3 O5 55.12(15) 1_455 1_455 ?
O12 Na3 O5 94.35(18) 4_565 1_455 ?
O8 Na3 O11 111.88(19) . 4_565 ?
O12 Na3 O11 134.6(2) 3_666 4_565 ?
O13 Na3 O11 67.36(17) 4_565 4_565 ?
O1 Na3 O11 84.93(16) 1_455 4_565 ?
O12 Na3 O11 50.46(16) 4_565 4_565 ?
O5 Na3 O11 134.49(16) 1_455 4_565 ?
O8 Na3 S2 112.79(18) . 1_455 ?
O12 Na3 S2 81.26(15) 3_666 1_455 ?
O13 Na3 S2 145.49(18) 4_565 1_455 ?
O1 Na3 S2 28.36(11) 1_455 1_455 ?
O12 Na3 S2 91.05(14) 4_565 1_455 ?
O5 Na3 S2 28.66(9) 1_455 1_455 ?
O11 Na3 S2 113.07(13) 4_565 1_455 ?
O8 Na3 S3 103.29(16) . 4_565 ?
O12 Na3 S3 156.09(17) 3_666 4_565 ?
O13 Na3 S3 93.15(16) 4_565 4_565 ?
O1 Na3 S3 71.05(13) 1_455 4_565 ?
O12 Na3 S3 26.10(12) 4_565 4_565 ?
O5 Na3 S3 110.39(13) 1_455 4_565 ?
O11 Na3 S3 26.65(10) 4_565 4_565 ?
S2 Na3 S3 95.86(8) 1_455 4_565 ?
O8 Na3 Na1 40.07(14) . 3_666 ?
O12 Na3 Na1 97.85(15) 3_666 3_666 ?
O13 Na3 Na1 58.25(15) 4_565 3_666 ?
O1 Na3 Na1 162.66(16) 1_455 3_666 ?
O12 Na3 Na1 88.16(13) 4_565 3_666 ?
O5 Na3 Na1 124.14(14) 1_455 3_666 ?
O11 Na3 Na1 87.17(12) 4_565 3_666 ?
S2 Na3 Na1 152.61(12) 1_455 3_666 ?
S3 Na3 Na1 95.37(9) 4_565 3_666 ?
O8 Na3 Na2 87.98(16) . 4_565 ?
O12 Na3 Na2 116.81(17) 3_666 4_565 ?
O13 Na3 Na2 39.68(14) 4_565 4_565 ?
O1 Na3 Na2 122.33(15) 1_455 4_565 ?
O12 Na3 Na2 70.94(15) 4_565 4_565 ?
O5 Na3 Na2 164.53(15) 1_455 4_565 ?
O11 Na3 Na2 37.68(10) 4_565 4_565 ?
S2 Na3 Na2 150.66(11) 1_455 4_565 ?
S3 Na3 Na2 57.93(7) 4_565 4_565 ?
Na1 Na3 Na2 52.80(7) 3_666 4_565 ?
S2 O1 Fe1 136.8(3) . 2_655 ?
S2 O1 Na3 99.0(2) . 1_655 ?
Fe1 O1 Na3 123.7(2) 2_655 1_655 ?
S3 O2 Fe2 138.2(3) . . ?
S3 O2 Na1 97.4(2) . 3_666 ?
Fe2 O2 Na1 124.2(2) . 3_666 ?
S1 O3 Fe2 137.0(3) . 1_455 ?
S1 O3 Na2 93.4(2) . 1_455 ?
Fe2 O3 Na2 126.3(2) 1_455 1_455 ?
S1 O4 Fe1 135.0(3) . . ?
S1 O4 Na2 101.1(2) . 1_455 ?
Fe1 O4 Na2 120.8(2) . 1_455 ?
S2 O5 Fe2 134.8(3) . . ?
S2 O5 Na3 95.9(2) . 1_655 ?
Fe2 O5 Na3 121.79(18) . 1_655 ?
S2 O6 Na1 127.1(3) . 4_675 ?
S2 O6 Na2 145.4(3) . 3_766 ?
Na1 O6 Na2 87.53(18) 4_675 3_766 ?
S3 O7 Fe1 134.5(3) . . ?
S3 O7 Na1 102.0(2) . 3_666 ?
Fe1 O7 Na1 123.5(2) . 3_666 ?
S1 O8 Na3 138.8(3) . . ?
S1 O8 Na1 114.3(3) . 3_666 ?
Na3 O8 Na1 101.8(2) . 3_666 ?
S1 O9 Na1 131.7(3) . . ?
S2 O10 Na2 134.3(3) . 4_565 ?
S2 O10 Na1 133.7(3) . 3_666 ?
Na2 O10 Na1 88.51(19) 4_565 3_666 ?
S3 O11 Na2 129.9(3) . . ?
S3 O11 Na2 121.1(3) . 3_756 ?
Na2 O11 Na2 104.2(2) . 3_756 ?
S3 O11 Na3 85.6(3) . 4_666 ?
Na2 O11 Na3 89.71(19) . 4_666 ?
Na2 O11 Na3 120.3(2) 3_756 4_666 ?
S3 O12 Na3 131.1(3) . 3_666 ?
S3 O12 Na3 102.0(3) . 4_666 ?
Na3 O12 Na3 125.37(19) 3_666 4_666 ?
Na2 O13 Na3 100.4(2) . 4_666 ?

loop_
_geom_bond_atom_site_label_1
_geom_bond_atom_site_label_2
_geom_bond_distance
_geom_bond_site_symmetry_2
_geom_bond_publ_flag
Fe1 O4 1.997(4) 3_656 ?
Fe1 O4 1.997(4) . ?
Fe1 O7 2.009(4) . ?
Fe1 O7 2.009(4) 3_656 ?
Fe1 O1 2.020(4) 4_566 ?
Fe1 O1 2.020(4) 2_645 ?
Fe2 O5 1.998(4) . ?
Fe2 O5 1.998(4) 3_766 ?
Fe2 O2 2.018(4) . ?
Fe2 O2 2.018(4) 3_766 ?
Fe2 O3 2.023(4) 1_655 ?
Fe2 O3 2.023(4) 3_666 ?
S1 O9 1.437(5) . ?
S1 O8 1.448(5) . ?
S1 O3 1.505(5) . ?
S1 O4 1.509(4) . ?
S1 Na2 3.067(3) 1_455 ?
S1 Na1 3.305(4) 3_666 ?
S1 Na1 3.354(3) . ?
S2 O10 1.436(5) . ?
S2 O6 1.446(5) . ?
S2 O1 1.501(5) . ?
S2 O5 1.505(4) . ?
S2 Na3 3.121(3) 1_655 ?
S2 Na1 3.329(3) 4_675 ?
S3 O12 1.442(5) . ?
S3 O11 1.443(5) . ?
S3 O2 1.493(5) . ?
S3 O7 1.510(4) . ?
S3 Na1 3.076(3) 3_666 ?
S3 Na3 3.207(3) 4_666 ?
Na1 O9 2.223(5) . ?
Na1 O6 2.251(5) 4_576 ?
Na1 O10 2.385(6) 3_666 ?
Na1 O7 2.385(5) 3_666 ?
Na1 O8 2.434(6) 3_666 ?
Na1 O2 2.503(5) 3_666 ?
Na1 Na2 3.311(4) 2_656 ?
Na1 Na3 3.701(4) 3_666 ?
Na2 O11 2.290(5) . ?
Na2 O10 2.359(5) 4_666 ?
Na2 O4 2.396(6) 1_655 ?
Na2 O13 2.431(6) . ?
Na2 O11 2.475(6) 3_756 ?
Na2 O6 2.527(5) 3_766 ?
Na2 O3 2.585(5) 1_655 ?
Na2 Na3 3.746(4) 4_666 ?
Na2 Na2 3.760(5) 3_756 ?
Na3 O8 2.335(5) . ?
Na3 O12 2.411(6) 3_666 ?
Na3 O13 2.446(7) 4_565 ?
Na3 O1 2.510(5) 1_455 ?
Na3 O12 2.580(6) 4_565 ?
Na3 O5 2.584(6) 1_455 ?
Na3 O11 2.976(7) 4_565 ?
